data_9015277
loop_
_publ_author_name
'Istomin, S. Y.'
'D'yachenko, O. G.'
'Antipov, E. V.'
'Svensson, G.'
'Nygren, M.'

_publ_section_title
;
 Synthesis and characterisation of reduced niobates [Sr1-xLnxNb2O6, Ln = La, Nd]
;
_journal_name_full 'Materials Research Bulletin'
_journal_page_first 743
_journal_page_last 749
_journal_paper_doi 10.1016/0025-5408(94)90199-6
_journal_volume 29
_journal_year 1994
_chemical_compound_source Synthetic
_chemical_formula_sum 'La0.3 Nb2 O6 Sr0.7'
_space_group_IT_number 62
_symmetry_space_group_name_Hall '-P 2ac 2n'
_symmetry_space_group_name_H-M 'P n m a'
_cell_angle_alpha 90
_cell_angle_beta 90
_cell_angle_gamma 90
_cell_length_a 11.053
_cell_length_b 7.640
_cell_length_c 5.556
_cell_formula_units_Z 4
_cell_volume 469.176
_database_code_amcsd 0018969
_exptl_crystal_density_diffrn 5.448
_cod_original_formula_sum '(Sr.7 La.3) Nb2 O6'
_cod_database_code 9015277
_amcsd_formula_title Sr0.7La0.3Nb2O6

loop_
_space_group_symop_operation_xyz
x,y,z
x,1/2-y,z
-x,1/2+y,-z
1/2-x,1/2+y,1/2+z
1/2+x,1/2-y,1/2-z
1/2+x,y,1/2-z
1/2-x,-y,1/2+z
-x,-y,-z

loop_
_atom_site_label
_atom_site_fract_x
_atom_site_fract_y
_atom_site_fract_z
_atom_site_occupancy
_atom_site_U_iso_or_equiv
Sr 0.04130 0.25000 0.54040 0.70000 0.01786
La 0.04130 0.25000 0.54040 0.30000 0.01786
Nb 0.14190 -0.00440 0.03600 1.00000 0.01722
O1 -0.02450 0.03600 0.22700 1.00000 0.01140
O2 0.21080 0.04900 0.36500 1.00000 0.01646
O3 0.14710 0.25000 -0.03000 1.00000 0.00507
O4 0.12300 -0.25000 0.13600 1.00000 0.01140

loop_
_cod_related_entry_id
_cod_related_entry_database
_cod_related_entry_code
1 AMCSD 0018969
